data_7708369
loop_
_publ_author_name
'Hill, Anthony'
'Frogley, Benjamin'
'Welsh, Steven S.'

_publ_section_title
;
 Symmetric and Non-symmetric Anthracen-diyl Bis(alkylidynes)
;
_journal_name_full 'Dalton Transactions'
_journal_paper_doi 10.1039/D1DT02537F
_journal_year 2021
_chemical_formula_moiety 'C29 H24 B Br N6 O2 S3 W'
_chemical_formula_sum 'C29 H24 B Br N6 O2 S3 W'
_chemical_formula_weight 859.29
_space_group_crystal_system monoclinic
_space_group_IT_number 14
_space_group_name_Hall '-P 2ybc'
_space_group_name_H-M_alt 'P 1 21/c 1'
_atom_sites_solution_hydrogens mixed
_atom_sites_solution_primary dual
_audit_creation_date 2021-07-07
_audit_creation_method
;
Olex2 1.2
(compiled 2018.05.29 svn.r3508 for OlexSys, GUI svn.r5506)
;
_audit_update_record
;
2021-07-08 deposited with the CCDC.	2021-09-20 downloaded from the CCDC.
;
_cell_angle_alpha 90
_cell_angle_beta 93.208(3)
_cell_angle_gamma 90
_cell_formula_units_Z 4
_cell_length_a 9.4825(3)
_cell_length_b 15.3301(4)
_cell_length_c 22.6473(7)
_cell_measurement_reflns_used 5911
_cell_measurement_temperature 150.00(10)
_cell_measurement_theta_max 70.3270
_cell_measurement_theta_min 3.9150
_cell_volume 3287.03(17)
_computing_cell_refinement 'CrysAlisPro 1.171.40.82a (Rigaku OD, 2020)'
_computing_data_collection 'CrysAlisPro 1.171.40.82a (Rigaku OD, 2020)'
_computing_data_reduction 'CrysAlisPro 1.171.40.82a (Rigaku OD, 2020)'
_computing_molecular_graphics 'Olex2 (Dolomanov et al., 2009)'
_computing_publication_material 'Olex2 (Dolomanov et al., 2009)'
_computing_structure_refinement 'ShelXL (Sheldrick, 2015)'
_computing_structure_solution 'ShelXT (Sheldrick, 2015)'
_diffrn_ambient_environment N~2~
_diffrn_ambient_temperature 150.00(10)
_diffrn_detector 'CCD plate'
_diffrn_detector_area_resol_mean 8.1297
_diffrn_detector_type EosS2
_diffrn_measured_fraction_theta_full 0.997
_diffrn_measured_fraction_theta_max 0.983
_diffrn_measurement_details
;
List of Runs (angles in degrees, time in seconds):

  # Type    Start    End  Width  t~exp~   \w     \q     \k     \f   Frames
#--------------------------------------------------------------------------
  1  \w   -105.00  -8.00   1.00    1.00    --  -35.78 -19.00 -30.00   97
  2  \w    -96.00 -22.00   1.00    1.00    --  -35.78 -57.00  90.00   74
  3  \w    -99.00 -20.00   1.00    1.00    --  -35.78 -57.00 -90.00   79
  4  \w    -96.00 -20.00   1.00    1.00    --  -35.78 -57.00-180.00   76
  5  \w    -87.00 -36.00   1.00    1.00    --  -35.78 125.00 -30.00   51
  6  \w     43.00  85.00   1.00    1.00    --   35.78-125.00-120.00   42
  7  \w     35.00 117.00   1.00    3.00    --  105.15 -30.00 -60.00   82
  8  \w     38.00 132.00   1.00    3.00    --  105.15 -77.00  60.00   94
  9  \w     35.00 126.00   1.00    3.00    --  105.15 -30.00  30.00   91
 10  \w     42.00 121.00   1.00    3.00    --  105.15 -45.00-180.00   79
 11  \w     88.00 174.00   1.00    3.00    --  105.15  45.00 -30.00   86
 12  \w     35.00 109.00   1.00    3.00    --  105.15-111.00-120.00   74
 13  \w     60.00 131.00   1.00    3.00    --  105.15 -77.00-120.00   71
 14  \w     42.00 106.00   1.00    3.00    --  105.15 -95.00  30.00   64
 15  \w     67.00 176.00   1.00    3.00    --  105.15  15.00 -90.00  109
;
_diffrn_measurement_device 'four-circle diffractometer'
_diffrn_measurement_device_type 'SuperNova, Dual, Cu at home/near, EosS2'
_diffrn_measurement_method '\w scans'
_diffrn_orient_matrix_type 'CrysAlisPro convention (1999,Acta A55,543-557)'
_diffrn_orient_matrix_UB_11 0.0060018000
_diffrn_orient_matrix_UB_12 -0.0264505000
_diffrn_orient_matrix_UB_13 0.0657315000
_diffrn_orient_matrix_UB_21 -0.1270227000
_diffrn_orient_matrix_UB_22 0.0597659000
_diffrn_orient_matrix_UB_23 0.0100254000
_diffrn_orient_matrix_UB_31 -0.1016103000
_diffrn_orient_matrix_UB_32 -0.0762939000
_diffrn_orient_matrix_UB_33 -0.0148649000
_diffrn_radiation_monochromator mirror
_diffrn_radiation_probe x-ray
_diffrn_radiation_type CuK\a
_diffrn_radiation_wavelength 1.54184
_diffrn_reflns_av_R_equivalents 0.0367
_diffrn_reflns_av_unetI/netI 0.0380
_diffrn_reflns_Laue_measured_fraction_full 0.997
_diffrn_reflns_Laue_measured_fraction_max 0.983
_diffrn_reflns_limit_h_max 7
_diffrn_reflns_limit_h_min -11
_diffrn_reflns_limit_k_max 18
_diffrn_reflns_limit_k_min -18
_diffrn_reflns_limit_l_max 27
_diffrn_reflns_limit_l_min -27
_diffrn_reflns_number 17991
_diffrn_reflns_point_group_measured_fraction_full 0.997
_diffrn_reflns_point_group_measured_fraction_max 0.983
_diffrn_reflns_theta_full 67.684
_diffrn_reflns_theta_max 70.652
_diffrn_reflns_theta_min 3.910
_diffrn_source 'micro-focus sealed X-ray tube'
_diffrn_source_type 'SuperNova (Cu) X-ray Source'
_exptl_absorpt_coefficient_mu 10.018
_exptl_absorpt_correction_T_max 1.00000
_exptl_absorpt_correction_T_min 0.39436
_exptl_absorpt_correction_type multi-scan
_exptl_absorpt_process_details
;
CrysAlisPro 1.171.40.82a (Rigaku Oxford Diffraction, 2020)
Empirical absorption correction using spherical harmonics,
implemented in SCALE3 ABSPACK scaling algorithm.
;
_exptl_crystal_colour orange
_exptl_crystal_density_diffrn 1.736
_exptl_crystal_description prism
_exptl_crystal_F_000 1672
_exptl_crystal_size_max 0.187
_exptl_crystal_size_mid 0.162
_exptl_crystal_size_min 0.075
_refine_diff_density_max 3.075
_refine_diff_density_min -1.647
_refine_diff_density_rms 0.178
_refine_ls_extinction_method none
_refine_ls_goodness_of_fit_ref 1.038
_refine_ls_hydrogen_treatment mixed
_refine_ls_matrix_type full
_refine_ls_number_parameters 395
_refine_ls_number_reflns 6205
_refine_ls_number_restraints 0
_refine_ls_restrained_S_all 1.038
_refine_ls_R_factor_all 0.0719
_refine_ls_R_factor_gt 0.0565
_refine_ls_shift/su_max 0.001
_refine_ls_shift/su_mean 0.000
_refine_ls_structure_factor_coef Fsqd
_refine_ls_weighting_details 'w=1/[\s^2^(Fo^2^)+(0.0828P)^2^+17.7795P] where P=(Fo^2^+2Fc^2^)/3'
_refine_ls_weighting_scheme calc
_refine_ls_wR_factor_gt 0.1442
_refine_ls_wR_factor_ref 0.1590
_reflns_Friedel_coverage 0.000
_reflns_number_gt 4769
_reflns_number_total 6205
_reflns_threshold_expression 'I > 2\s(I)'
_cod_data_source_file d1dt02537f2.cif
_cod_data_source_block Compound_1c
_cod_database_code 7708369
_shelx_shelxl_version_number 2016/6
_chemical_oxdiff_formula 'C29 H24 B Br N6 O2 S3 W'
_chemical_oxdiff_usercomment 'DCM/Petrol (40-60) Vap. Diff.'
_shelx_space_group_comment
;
The symmetry employed for this shelxl refinement is uniquely defined
by the following loop, which should always be used as a source of
symmetry information in preference to the above space-group names.
They are only intended as comments.
;
_reflns_odcompleteness_completeness 99.72
_reflns_odcompleteness_iscentric 1
_reflns_odcompleteness_theta 66.97
_olex2_refinement_description
;
1. Fixed Uiso
 At 1.2 times of:
  All C(H) groups
 At 1.5 times of:
  All C(H,H,H) groups
2.a Aromatic/amide H refined with riding coordinates:
 C27(H27), C20(H20), C6(H6), C21(H21), C15(H15), C14(H14), C23(H23), C16(H16),
 C24(H24), C7(H7), C28(H28), C13(H13), C8(H8), C9(H9)
2.b Idealised Me refined as rotating group:
 C19(H19A,H19B,H19C), C29(H29A,H29B,H29C), C25(H25A,H25B,H25C)
;
_ins_header
;
TITL SW171A_2_hemi_scale_v2 in P2(1)/c 
REM P2(1)/c (#14 in standard setting)
CELL 1.54184   9.482535  15.330085  22.647263  90.0000  93.2081  90.0000
ZERR    4.00   0.000278   0.000436   0.000690   0.0000   0.0026   0.0000
LATT  1
SYMM -x, y+1/2,-z+1/2 
SFAC C H B N O S Br W
UNIT 116.00 96.00 4.00 24.00 8.00 12.00 4.00 4.00
TREF
HKLF 4
END
;
_olex2_submission_special_instructions 'No special instructions were received'
_oxdiff_exptl_absorpt_empirical_details
;
Empirical correction (ABSPACK) includes:
- Absorption correction using spherical harmonics
- Frame scaling
;
_oxdiff_exptl_absorpt_empirical_full_max 2.179
_oxdiff_exptl_absorpt_empirical_full_min 0.702

loop_
_space_group_symop_operation_xyz
'x, y, z'
'-x, y+1/2, -z+1/2'
'-x, -y, -z'
'x, -y-1/2, z-1/2'

loop_
_atom_site_label
_atom_site_type_symbol
_atom_site_fract_x
_atom_site_fract_y
_atom_site_fract_z
_atom_site_U_iso_or_equiv
_atom_site_adp_type
_atom_site_occupancy
_atom_site_site_symmetry_order
_atom_site_calc_flag
_atom_site_refinement_flags_posn
_atom_site_refinement_flags_adp
_atom_site_refinement_flags_occupancy
_atom_site_disorder_assembly
_atom_site_disorder_group
W1 W 0.68255(3) 0.75037(2) 0.38141(2) 0.03157(14) Uani 1 1 d . . . . .
Br1 Br 0.99888(13) 0.77049(11) 0.06209(5) 0.0822(4) Uani 1 1 d . . . . .
S2 S 0.4909(2) 0.64269(12) 0.34359(8) 0.0384(4) Uani 1 1 d . . . . .
S3 S 0.6038(2) 0.72750(14) 0.49103(8) 0.0398(4) Uani 1 1 d . . . . .
S1 S 0.5071(2) 0.87423(12) 0.37226(10) 0.0424(4) Uani 1 1 d . . . . .
N4 N 0.2539(6) 0.7822(5) 0.3711(3) 0.0392(14) Uani 1 1 d . . . . .
N6 N 0.3088(7) 0.6494(4) 0.4361(3) 0.0386(14) Uani 1 1 d . . . . .
N5 N 0.4079(7) 0.5232(4) 0.4220(3) 0.0418(15) Uani 1 1 d . . . . .
O1 O 0.9069(7) 0.8861(4) 0.4316(3) 0.0593(17) Uani 1 1 d . . . . .
C1 C 0.7574(8) 0.7547(4) 0.3084(4) 0.0359(16) Uani 1 1 d . . . . .
O2 O 0.8921(7) 0.5991(4) 0.4188(3) 0.0606(17) Uani 1 1 d . . . . .
C22 C 0.4729(9) 0.8024(6) 0.5005(4) 0.0441(18) Uani 1 1 d . . . . .
C2 C 0.8251(7) 0.8386(6) 0.4141(3) 0.0396(17) Uani 1 1 d . . . . .
N2 N 0.3386(7) 0.8044(4) 0.4791(3) 0.0425(15) Uani 1 1 d . . . . .
C26 C 0.3512(8) 0.8297(5) 0.3439(3) 0.0381(16) Uani 1 1 d . . . . .
C27 C 0.1475(8) 0.7591(5) 0.3288(4) 0.0408(18) Uani 1 1 d . . . . .
H27 H 0.067135 0.726755 0.335683 0.049 Uiso 1 1 calc R . . . .
N3 N 0.3090(8) 0.8366(6) 0.2863(4) 0.063(2) Uani 1 1 d . . . . .
C18 C 0.4007(8) 0.6062(5) 0.4025(3) 0.0376(16) Uani 1 1 d . . . . .
C3 C 0.8182(9) 0.6522(6) 0.4059(4) 0.0431(18) Uani 1 1 d . . . . .
C11 C 0.9257(9) 0.7661(7) 0.1391(4) 0.054(2) Uani 1 1 d . . . . .
N1 N 0.4956(10) 0.8754(5) 0.5343(4) 0.072(3) Uani 1 1 d . . . . .
C4 C 0.8145(8) 0.7586(5) 0.2508(4) 0.0379(17) Uani 1 1 d . . . . .
C17 C 0.8300(8) 0.8408(6) 0.2227(3) 0.0429(18) Uani 1 1 d . . . . .
C20 C 0.3226(9) 0.5127(6) 0.4688(3) 0.0441(18) Uani 1 1 d . . . . .
H20 H 0.309279 0.461986 0.490233 0.053 Uiso 1 1 calc R . . . .
C10 C 0.9121(9) 0.6848(7) 0.1651(4) 0.052(2) Uani 1 1 d . . . . .
C5 C 0.8535(8) 0.6811(6) 0.2222(4) 0.0449(19) Uani 1 1 d . . . . .
C6 C 0.8361(10) 0.5974(6) 0.2489(4) 0.054(2) Uani 1 1 d . . . . .
H6 H 0.796397 0.593758 0.285419 0.065 Uiso 1 1 calc R . . . .
C21 C 0.2616(9) 0.5919(5) 0.4771(3) 0.0393(17) Uani 1 1 d . . . . .
H21 H 0.198477 0.604868 0.505821 0.047 Uiso 1 1 calc R . . . .
C12 C 0.8885(9) 0.8453(6) 0.1654(4) 0.048(2) Uani 1 1 d . . . . .
C19 C 0.4859(10) 0.4526(5) 0.3945(4) 0.048(2) Uani 1 1 d . . . . .
H19A H 0.432166 0.431535 0.360251 0.072 Uiso 1 1 calc GR . . . .
H19B H 0.501186 0.405859 0.422342 0.072 Uiso 1 1 calc GR . . . .
H19C H 0.575274 0.474265 0.382990 0.072 Uiso 1 1 calc GR . . . .
C15 C 0.8047(10) 0.9982(6) 0.2221(4) 0.057(2) Uani 1 1 d . . . . .
H15 H 0.775798 1.049205 0.240029 0.068 Uiso 1 1 calc R . . . .
C14 C 0.8667(10) 1.0020(7) 0.1678(5) 0.062(3) Uani 1 1 d . . . . .
H14 H 0.879562 1.055940 0.150172 0.074 Uiso 1 1 calc R . . . .
C23 C 0.2759(10) 0.8799(6) 0.4988(4) 0.053(2) Uani 1 1 d . . . . .
H23 H 0.182889 0.897229 0.490593 0.064 Uiso 1 1 calc R . . . .
C16 C 0.7862(9) 0.9190(6) 0.2492(4) 0.050(2) Uani 1 1 d . . . . .
H16 H 0.744476 0.916887 0.285339 0.060 Uiso 1 1 calc R . . . .
B1 B 0.2546(9) 0.7450(5) 0.4342(4) 0.0330(17) Uani 1 1 d . . . . .
C24 C 0.3744(13) 0.9234(8) 0.5319(6) 0.084(4) Uani 1 1 d . . . . .
H24 H 0.362082 0.977014 0.550104 0.101 Uiso 1 1 calc R . . . .
C7 C 0.8762(13) 0.5236(7) 0.2219(5) 0.073(3) Uani 1 1 d . . . . .
H7 H 0.867140 0.470018 0.240568 0.088 Uiso 1 1 calc R . . . .
C28 C 0.1814(9) 0.7916(8) 0.2767(4) 0.061(3) Uani 1 1 d . . . . .
H28 H 0.129872 0.785410 0.240832 0.073 Uiso 1 1 calc R . . . .
C13 C 0.9079(10) 0.9301(8) 0.1407(4) 0.063(3) Uani 1 1 d . . . . .
H13 H 0.950335 0.935141 0.104849 0.075 Uiso 1 1 calc R . . . .
C8 C 0.9323(12) 0.5278(9) 0.1652(5) 0.075(3) Uani 1 1 d . . . . .
H8 H 0.957569 0.476597 0.146476 0.090 Uiso 1 1 calc R . . . .
C29 C 0.3880(12) 0.8808(11) 0.2412(5) 0.106(6) Uani 1 1 d . . . . .
H29A H 0.389296 0.942419 0.248756 0.159 Uiso 1 1 calc GR . . . .
H29B H 0.343319 0.869833 0.202867 0.159 Uiso 1 1 calc GR . . . .
H29C H 0.483024 0.859032 0.242571 0.159 Uiso 1 1 calc GR . . . .
C9 C 0.9491(11) 0.6042(9) 0.1386(5) 0.072(3) Uani 1 1 d . . . . .
H9 H 0.986146 0.605041 0.101398 0.086 Uiso 1 1 calc R . . . .
C25 C 0.6326(15) 0.8965(9) 0.5660(7) 0.115(6) Uani 1 1 d . . . . .
H25A H 0.652488 0.854147 0.596617 0.172 Uiso 1 1 calc GR . . . .
H25B H 0.627548 0.953479 0.583313 0.172 Uiso 1 1 calc GR . . . .
H25C H 0.706316 0.895393 0.538669 0.172 Uiso 1 1 calc GR . . . .
H1 H 0.137(7) 0.741(4) 0.445(3) 0.016(16) Uiso 1 1 d . . . . .

loop_
_atom_site_aniso_label
_atom_site_aniso_U_11
_atom_site_aniso_U_22
_atom_site_aniso_U_33
_atom_site_aniso_U_23
_atom_site_aniso_U_13
_atom_site_aniso_U_12
W1 0.0257(2) 0.0331(2) 0.0365(2) 0.00398(13) 0.00678(13) 0.00030(12)
Br1 0.0623(7) 0.1418(12) 0.0442(6) 0.0031(6) 0.0190(5) -0.0014(7)
S2 0.0373(9) 0.0389(9) 0.0401(9) -0.0048(8) 0.0120(7) -0.0038(7)
S3 0.0337(9) 0.0495(11) 0.0366(9) 0.0032(8) 0.0041(7) 0.0012(8)
S1 0.0322(9) 0.0350(9) 0.0602(12) 0.0092(8) 0.0046(8) 0.0013(7)
N4 0.027(3) 0.045(4) 0.046(4) -0.001(3) 0.005(3) 0.002(3)
N6 0.038(3) 0.040(4) 0.038(3) -0.001(3) 0.010(3) -0.001(3)
N5 0.051(4) 0.038(3) 0.037(3) 0.000(3) 0.010(3) 0.002(3)
O1 0.051(4) 0.057(4) 0.070(4) -0.003(3) 0.001(3) -0.017(3)
C1 0.032(4) 0.029(4) 0.047(4) 0.006(3) 0.001(3) 0.001(3)
O2 0.062(4) 0.054(4) 0.066(4) 0.014(3) 0.009(3) 0.025(3)
C22 0.045(5) 0.047(5) 0.039(4) -0.003(3) -0.003(3) 0.000(4)
C2 0.024(3) 0.052(5) 0.043(4) 0.014(4) 0.003(3) 0.003(3)
N2 0.044(4) 0.041(4) 0.043(4) -0.004(3) 0.002(3) 0.003(3)
C26 0.029(4) 0.040(4) 0.045(4) 0.009(3) -0.002(3) 0.005(3)
C27 0.027(4) 0.055(5) 0.041(4) 0.008(3) 0.003(3) 0.000(3)
N3 0.037(4) 0.093(6) 0.059(5) 0.032(4) -0.003(3) -0.011(4)
C18 0.046(4) 0.037(4) 0.030(4) 0.002(3) 0.004(3) -0.002(3)
C3 0.038(4) 0.052(5) 0.041(4) -0.001(4) 0.013(3) -0.008(4)
C11 0.031(4) 0.096(8) 0.036(4) 0.006(4) 0.006(3) -0.002(4)
N1 0.072(6) 0.053(5) 0.086(6) -0.038(5) -0.026(5) 0.024(4)
C4 0.027(3) 0.047(4) 0.040(4) 0.003(3) 0.002(3) -0.002(3)
C17 0.032(4) 0.057(5) 0.040(4) 0.012(4) 0.004(3) -0.002(3)
C20 0.052(5) 0.046(5) 0.034(4) 0.001(3) 0.010(3) -0.002(4)
C10 0.037(4) 0.083(7) 0.036(4) -0.013(4) -0.002(3) 0.010(4)
C5 0.027(4) 0.061(5) 0.046(4) 0.001(4) -0.001(3) 0.006(3)
C6 0.061(6) 0.050(5) 0.052(5) -0.003(4) 0.004(4) 0.008(4)
C21 0.049(4) 0.039(4) 0.031(4) 0.002(3) 0.013(3) -0.002(3)
C12 0.036(4) 0.070(6) 0.037(4) 0.013(4) 0.001(3) -0.005(4)
C19 0.061(5) 0.038(4) 0.044(4) -0.005(3) 0.010(4) 0.009(4)
C15 0.060(6) 0.046(5) 0.063(6) 0.014(4) 0.000(4) -0.006(4)
C14 0.050(5) 0.064(6) 0.070(6) 0.032(5) -0.001(5) -0.008(5)
C23 0.040(5) 0.052(5) 0.067(6) -0.019(4) -0.003(4) 0.007(4)
C16 0.049(5) 0.056(5) 0.044(4) 0.009(4) 0.005(4) -0.004(4)
B1 0.026(4) 0.038(4) 0.035(4) -0.001(3) 0.005(3) 0.004(3)
C24 0.086(8) 0.070(7) 0.092(8) -0.046(6) -0.033(7) 0.024(6)
C7 0.092(8) 0.051(6) 0.077(7) -0.014(5) -0.002(6) 0.019(6)
C28 0.036(4) 0.100(8) 0.044(5) 0.018(5) -0.012(4) -0.002(5)
C13 0.045(5) 0.096(8) 0.048(5) 0.026(5) 0.008(4) -0.011(5)
C8 0.069(7) 0.088(8) 0.067(7) -0.027(6) 0.000(5) 0.033(6)
C29 0.053(6) 0.202(17) 0.061(7) 0.061(9) -0.012(5) -0.036(8)
C9 0.054(6) 0.108(10) 0.053(6) -0.022(6) -0.002(5) 0.021(6)
C25 0.100(10) 0.081(9) 0.155(14) -0.054(9) -0.073(10) 0.009(7)

loop_
_atom_type_symbol
_atom_type_description
_atom_type_scat_dispersion_real
_atom_type_scat_dispersion_imag
_atom_type_scat_source
C C 0.0181 0.0091 'International Tables Vol C Tables 4.2.6.8 and 6.1.1.4'
H H 0.0000 0.0000 'International Tables Vol C Tables 4.2.6.8 and 6.1.1.4'
B B 0.0090 0.0039 'International Tables Vol C Tables 4.2.6.8 and 6.1.1.4'
Br Br -0.6763 1.2805 'International Tables Vol C Tables 4.2.6.8 and 6.1.1.4'
N N 0.0311 0.0180 'International Tables Vol C Tables 4.2.6.8 and 6.1.1.4'
O O 0.0492 0.0322 'International Tables Vol C Tables 4.2.6.8 and 6.1.1.4'
S S 0.3331 0.5567 'International Tables Vol C Tables 4.2.6.8 and 6.1.1.4'
W W -5.4734 5.5774 'International Tables Vol C Tables 4.2.6.8 and 6.1.1.4'

loop_
_exptl_crystal_face_index_h
_exptl_crystal_face_index_k
_exptl_crystal_face_index_l
_exptl_crystal_face_perp_dist
5 5 5 0.0704
-2 -1 -14 0.0742
1 10 -2 0.0995
-6 2 0 0.0535
-3 0 13 0.0557
5 0 -9 0.0175
-3 -8 -4 0.0648
-5 0 9 0.0536
-4 5 -9 0.0813
-4 -8 -3 0.0662
0 -9 5 0.0582
-1 7 10 0.0851

loop_
_geom_angle_atom_site_label_1
_geom_angle_atom_site_label_2
_geom_angle_atom_site_label_3
_geom_angle
_geom_angle_site_symmetry_1
_geom_angle_site_symmetry_3
_geom_angle_publ_flag
S2 W1 S3 89.78(6) . . ?
S1 W1 S2 90.31(7) . . ?
S1 W1 S3 87.56(7) . . ?
C1 W1 S2 91.4(2) . . ?
C1 W1 S3 171.7(2) . . ?
C1 W1 S1 100.7(2) . . ?
C1 W1 C2 91.2(3) . . ?
C1 W1 C3 90.1(3) . . ?
C2 W1 S2 176.6(2) . . ?
C2 W1 S3 87.9(2) . . ?
C2 W1 S1 87.2(2) . . ?
C2 W1 C3 89.7(3) . . ?
C3 W1 S2 92.3(2) . . ?
C3 W1 S3 81.6(2) . . ?
C3 W1 S1 168.9(2) . . ?
C18 S2 W1 108.9(3) . . ?
C22 S3 W1 105.8(3) . . ?
C26 S1 W1 106.3(3) . . ?
C26 N4 C27 107.9(7) . . ?
C26 N4 B1 131.1(7) . . ?
C27 N4 B1 120.5(6) . . ?
C18 N6 C21 108.0(6) . . ?
C18 N6 B1 131.6(6) . . ?
C21 N6 B1 120.4(6) . . ?
C18 N5 C20 109.9(7) . . ?
C18 N5 C19 125.1(7) . . ?
C20 N5 C19 124.8(7) . . ?
C4 C1 W1 179.2(6) . . ?
N2 C22 S3 130.7(6) . . ?
N2 C22 N1 107.5(8) . . ?
N1 C22 S3 121.8(7) . . ?
O1 C2 W1 178.1(8) . . ?
C22 N2 C23 108.6(7) . . ?
C22 N2 B1 131.9(7) . . ?
C23 N2 B1 119.2(7) . . ?
N4 C26 S1 129.6(6) . . ?
N3 C26 S1 122.3(6) . . ?
N3 C26 N4 108.2(7) . . ?
N4 C27 H27 125.9 . . ?
C28 C27 N4 108.1(7) . . ?
C28 C27 H27 125.9 . . ?
C26 N3 C28 108.6(7) . . ?
C26 N3 C29 125.1(8) . . ?
C28 N3 C29 126.2(8) . . ?
N6 C18 S2 129.7(6) . . ?
N5 C18 S2 122.9(6) . . ?
N5 C18 N6 107.3(6) . . ?
O2 C3 W1 179.5(8) . . ?
C10 C11 Br1 117.8(7) . . ?
C10 C11 C12 124.3(8) . . ?
C12 C11 Br1 117.9(7) . . ?
C22 N1 C25 123.7(8) . . ?
C24 N1 C22 108.3(8) . . ?
C24 N1 C25 128.0(9) . . ?
C17 C4 C1 119.7(7) . . ?
C5 C4 C1 120.0(7) . . ?
C5 C4 C17 120.3(8) . . ?
C4 C17 C12 120.0(8) . . ?
C16 C17 C4 121.4(7) . . ?
C16 C17 C12 118.6(8) . . ?
N5 C20 H20 127.0 . . ?
C21 C20 N5 106.0(7) . . ?
C21 C20 H20 127.0 . . ?
C11 C10 C5 117.8(8) . . ?
C11 C10 C9 124.6(9) . . ?
C9 C10 C5 117.6(10) . . ?
C4 C5 C10 120.2(8) . . ?
C4 C5 C6 121.5(8) . . ?
C6 C5 C10 118.2(8) . . ?
C5 C6 H6 119.4 . . ?
C7 C6 C5 121.3(10) . . ?
C7 C6 H6 119.4 . . ?
N6 C21 H21 125.6 . . ?
C20 C21 N6 108.8(7) . . ?
C20 C21 H21 125.6 . . ?
C11 C12 C17 117.3(8) . . ?
C11 C12 C13 125.3(8) . . ?
C13 C12 C17 117.3(9) . . ?
N5 C19 H19A 109.5 . . ?
N5 C19 H19B 109.5 . . ?
N5 C19 H19C 109.5 . . ?
H19A C19 H19B 109.5 . . ?
H19A C19 H19C 109.5 . . ?
H19B C19 H19C 109.5 . . ?
C14 C15 H15 120.0 . . ?
C16 C15 H15 120.0 . . ?
C16 C15 C14 120.1(10) . . ?
C15 C14 H14 119.3 . . ?
C13 C14 C15 121.5(9) . . ?
C13 C14 H14 119.3 . . ?
N2 C23 H23 126.4 . . ?
C24 C23 N2 107.3(8) . . ?
C24 C23 H23 126.4 . . ?
C17 C16 H16 119.6 . . ?
C15 C16 C17 120.8(8) . . ?
C15 C16 H16 119.6 . . ?
N4 B1 N6 111.2(6) . . ?
N4 B1 N2 111.5(6) . . ?
N4 B1 H1 105(3) . . ?
N6 B1 H1 106(3) . . ?
N2 B1 N6 112.2(6) . . ?
N2 B1 H1 111(3) . . ?
N1 C24 H24 125.9 . . ?
C23 C24 N1 108.3(9) . . ?
C23 C24 H24 125.9 . . ?
C6 C7 H7 120.0 . . ?
C6 C7 C8 120.1(11) . . ?
C8 C7 H7 120.0 . . ?
C27 C28 N3 107.2(8) . . ?
C27 C28 H28 126.4 . . ?
N3 C28 H28 126.4 . . ?
C12 C13 H13 119.2 . . ?
C14 C13 C12 121.6(9) . . ?
C14 C13 H13 119.2 . . ?
C7 C8 H8 119.6 . . ?
C9 C8 C7 120.7(10) . . ?
C9 C8 H8 119.6 . . ?
N3 C29 H29A 109.5 . . ?
N3 C29 H29B 109.5 . . ?
N3 C29 H29C 109.5 . . ?
H29A C29 H29B 109.5 . . ?
H29A C29 H29C 109.5 . . ?
H29B C29 H29C 109.5 . . ?
C10 C9 H9 118.9 . . ?
C8 C9 C10 122.1(10) . . ?
C8 C9 H9 118.9 . . ?
N1 C25 H25A 109.5 . . ?
N1 C25 H25B 109.5 . . ?
N1 C25 H25C 109.5 . . ?
H25A C25 H25B 109.5 . . ?
H25A C25 H25C 109.5 . . ?
H25B C25 H25C 109.5 . . ?

loop_
_geom_bond_atom_site_label_1
_geom_bond_atom_site_label_2
_geom_bond_distance
_geom_bond_site_symmetry_2
_geom_bond_publ_flag
W1 S2 2.5663(19) . ?
W1 S3 2.6554(19) . ?
W1 S1 2.5253(19) . ?
W1 C1 1.837(8) . ?
W1 C2 2.023(8) . ?
W1 C3 2.036(9) . ?
Br1 C11 1.914(9) . ?
S2 C18 1.718(7) . ?
S3 C22 1.712(9) . ?
S1 C26 1.720(8) . ?
N4 C26 1.351(10) . ?
N4 C27 1.398(10) . ?
N4 B1 1.537(11) . ?
N6 C18 1.361(10) . ?
N6 C21 1.373(9) . ?
N6 B1 1.552(10) . ?
N5 C18 1.348(10) . ?
N5 C20 1.378(10) . ?
N5 C19 1.469(9) . ?
O1 C2 1.121(10) . ?
C1 C4 1.442(12) . ?
O2 C3 1.103(10) . ?
C22 N2 1.337(10) . ?
C22 N1 1.367(11) . ?
N2 C23 1.387(10) . ?
N2 B1 1.552(11) . ?
C26 N3 1.346(11) . ?
C27 H27 0.9300 . ?
C27 C28 1.335(12) . ?
N3 C28 1.399(12) . ?
N3 C29 1.465(12) . ?
C11 C10 1.388(14) . ?
C11 C12 1.406(14) . ?
N1 C24 1.363(13) . ?
N1 C25 1.484(13) . ?
C4 C17 1.422(11) . ?
C4 C5 1.411(11) . ?
C17 C12 1.440(11) . ?
C17 C16 1.414(12) . ?
C20 H20 0.9300 . ?
C20 C21 1.362(11) . ?
C10 C5 1.437(12) . ?
C10 C9 1.427(14) . ?
C5 C6 1.432(13) . ?
C6 H6 0.9300 . ?
C6 C7 1.350(13) . ?
C21 H21 0.9300 . ?
C12 C13 1.432(14) . ?
C19 H19A 0.9600 . ?
C19 H19B 0.9600 . ?
C19 H19C 0.9600 . ?
C15 H15 0.9300 . ?
C15 C14 1.392(14) . ?
C15 C16 1.376(12) . ?
C14 H14 0.9300 . ?
C14 C13 1.330(15) . ?
C23 H23 0.9300 . ?
C23 C24 1.341(14) . ?
C16 H16 0.9300 . ?
B1 H1 1.16(7) . ?
C24 H24 0.9300 . ?
C7 H7 0.9300 . ?
C7 C8 1.419(16) . ?
C28 H28 0.9300 . ?
C13 H13 0.9300 . ?
C8 H8 0.9300 . ?
C8 C9 1.331(17) . ?
C29 H29A 0.9600 . ?
C29 H29B 0.9600 . ?
C29 H29C 0.9600 . ?
C9 H9 0.9300 . ?
C25 H25A 0.9600 . ?
C25 H25B 0.9600 . ?
C25 H25C 0.9600 . ?

loop_
_exptl_oxdiff_crystal_face_indexfrac_h
_exptl_oxdiff_crystal_face_indexfrac_k
_exptl_oxdiff_crystal_face_indexfrac_l
_exptl_oxdiff_crystal_face_x
_exptl_oxdiff_crystal_face_y
_exptl_oxdiff_crystal_face_z
4.6621 5.0142 5.4607 0.2543 -0.2378 -0.9374
-1.8449 -1.2890 -13.6228 -0.8724 0.0207 0.4883
1.1678 9.7243 -1.5835 -0.3543 0.4170 -0.8370
-6.0013 2.1755 0.3212 -0.0724 0.8955 0.4390
-3.2927 0.2713 12.8409 0.8171 0.5632 0.1230
4.9371 -0.4860 -9.4036 -0.5756 -0.7504 -0.3248
-3.2532 -7.8994 -3.9843 -0.0725 -0.0988 0.9925
-5.0752 -0.0472 8.9895 0.5617 0.7320 0.3857
-3.5583 5.3342 -8.5402 -0.7238 0.6852 0.0815
-3.7910 -7.5119 -2.8011 -0.0082 0.0045 1.0000
0.4964 -9.2412 5.2469 0.5923 -0.5628 0.5766
-0.7471 7.1418 10.1776 0.4756 0.6238 -0.6203

loop_
_smtbx_masks_void_nr
_smtbx_masks_void_average_x
_smtbx_masks_void_average_y
_smtbx_masks_void_average_z
_smtbx_masks_void_volume
_smtbx_masks_void_count_electrons
_smtbx_masks_void_content
1 0.399 0.668 0.164 89.3 18.2 ?
2 0.399 0.832 0.664 89.3 19.9 ?
3 0.601 0.332 0.836 89.3 21.1 ?
4 0.601 0.168 0.336 89.3 19.3 ?
